data_4321672
loop_
_publ_author_name
'Hitoshi Miyasaka'
'Cristian S. Campos-Fern\'andez'
'Jos\'e Ram\'on Gal\'an-Mascar\'os'
'Kim R. Dunbar'

_publ_section_title
;
 One-Dimensional Assemblies of Dirhodium Units Bridged by
 N,N'-Dicyanoquinonediimine Ligands
;
_journal_name_full 'Inorganic Chemistry'
_journal_page_first 5870
_journal_page_last 5873
_journal_paper_doi 10.1021/ic0007097
_journal_volume 39
_journal_year 2000
_chemical_formula_sum 'C27 H14 F12 N4 O8 Rh2'
_chemical_formula_weight 956.24
_chemical_name_systematic
;
 ?
;
_space_group_IT_number 13
_symmetry_cell_setting monoclinic
_symmetry_space_group_name_Hall '-P 2yc'
_symmetry_space_group_name_H-M 'P 1 2/c 1'
_atom_sites_solution_hydrogens geom
_atom_sites_solution_primary direct
_atom_sites_solution_secondary difmap
_audit_creation_method SHELXL-97
_cell_angle_alpha 90.00
_cell_angle_beta 96.92(3)
_cell_angle_gamma 90.00
_cell_formula_units_Z 2
_cell_length_a 8.534(2)
_cell_length_b 8.427(2)
_cell_length_c 22.693(5)
_cell_measurement_temperature 90(2)
_cell_volume 1620.1(7)
_computing_structure_refinement 'SHELXL-97 (Sheldrick, 1997)'
_computing_structure_solution 'SIR97 (Giacovazzo et al., 1997)'
_diffrn_ambient_temperature 90(2)
_diffrn_measured_fraction_theta_full 0.915
_diffrn_measured_fraction_theta_max 0.915
_diffrn_radiation_monochromator graphite
_diffrn_radiation_source 'fine-focus sealed tube'
_diffrn_radiation_type MoK\a
_diffrn_radiation_wavelength 0.71069
_diffrn_reflns_av_R_equivalents 0.0249
_diffrn_reflns_av_sigmaI/netI 0.0227
_diffrn_reflns_limit_h_max 11
_diffrn_reflns_limit_h_min -11
_diffrn_reflns_limit_k_max 11
_diffrn_reflns_limit_k_min -11
_diffrn_reflns_limit_l_max 30
_diffrn_reflns_limit_l_min -26
_diffrn_reflns_number 11514
_diffrn_reflns_theta_full 28.65
_diffrn_reflns_theta_max 28.65
_diffrn_reflns_theta_min 1.81
_exptl_absorpt_coefficient_mu 1.143
_exptl_crystal_density_diffrn 1.960
_exptl_crystal_density_method 'not measured'
_exptl_crystal_F_000 932
_refine_diff_density_max 1.203
_refine_diff_density_min -0.617
_refine_diff_density_rms 0.129
_refine_ls_extinction_coef 0.0008(3)
_refine_ls_extinction_expression Fc^*^=kFc[1+0.001xFc^2^\l^3^/sin(2\q)]^-1/4^
_refine_ls_extinction_method SHELXL
_refine_ls_goodness_of_fit_ref 1.015
_refine_ls_hydrogen_treatment mixed
_refine_ls_matrix_type full
_refine_ls_number_parameters 264
_refine_ls_number_reflns 3826
_refine_ls_number_restraints 0
_refine_ls_restrained_S_all 1.015
_refine_ls_R_factor_all 0.0345
_refine_ls_R_factor_gt 0.0288
_refine_ls_shift/su_max 0.017
_refine_ls_shift/su_mean 0.001
_refine_ls_structure_factor_coef Fsqd
_refine_ls_weighting_details 'calc w=1/[\s^2^(Fo^2^)+(0.0425P)^2^+1.1247P] where P=(Fo^2^+2Fc^2^)/3'
_refine_ls_weighting_scheme calc
_refine_ls_wR_factor_gt 0.0711
_refine_ls_wR_factor_ref 0.0742
_reflns_number_gt 3323
_reflns_number_total 3826
_reflns_threshold_expression >2sigma(I)
_cod_data_source_file ic0007097_2.cif
_cod_data_source_block '[Rh2(CF3CO2)4(DCNNQI)]'
_cod_original_cell_volume 1620.1(6)
_cod_database_code 4321672

loop_
_symmetry_equiv_pos_as_xyz
'x, y, z'
'-x, y, -z+1/2'
'-x, -y, -z'
'x, -y, z-1/2'

loop_
_atom_site_label
_atom_site_type_symbol
_atom_site_fract_x
_atom_site_fract_y
_atom_site_fract_z
_atom_site_U_iso_or_equiv
_atom_site_adp_type
_atom_site_occupancy
_atom_site_symmetry_multiplicity
_atom_site_calc_flag
_atom_site_refinement_flags
_atom_site_disorder_assembly
_atom_site_disorder_group
Rh1 Rh 0.574104(18) 0.008519(18) 0.048885(7) 0.01668(8) Uani 1 1 d . . .
F1 F 0.7647(2) -0.50118(16) 0.02474(7) 0.0314(3) Uani 1 1 d . . .
F2 F 0.81165(16) -0.40933(17) -0.05995(7) 0.0297(3) Uani 1 1 d . . .
F3 F 0.59707(17) -0.53922(16) -0.05280(7) 0.0270(3) Uani 1 1 d . . .
F4 F 0.9869(2) 0.2360(3) -0.03688(9) 0.0633(6) Uani 1 1 d . . .
F5 F 0.84710(19) 0.2571(2) -0.12062(9) 0.0503(5) Uani 1 1 d . . .
F6 F 0.9519(2) 0.0346(2) -0.09383(10) 0.0569(6) Uani 1 1 d . . .
O1 O 0.65868(17) -0.21255(18) 0.03497(7) 0.0195(3) Uani 1 1 d . . .
O2 O 0.52006(18) -0.22937(18) -0.05685(7) 0.0213(3) Uani 1 1 d . . .
O3 O 0.75505(18) 0.10047(19) 0.00900(7) 0.0225(3) Uani 1 1 d . . .
O4 O 0.61612(18) 0.08344(19) -0.08288(7) 0.0217(3) Uani 1 1 d . . .
N1 N 0.7139(3) 0.0169(3) 0.13749(10) 0.0317(5) Uani 1 1 d . . .
N2 N 0.8829(4) -0.1638(4) 0.21393(17) 0.0195(7) Uani 0.50 1 d P A 1
N3 N 0.8918(5) -0.8095(5) 0.20849(17) 0.0223(8) Uani 0.50 1 d P . 2
C1 C 0.6165(2) -0.2761(2) -0.01412(10) 0.0188(4) Uani 1 1 d . . .
C2 C 0.6989(3) -0.4348(3) -0.02528(10) 0.0222(5) Uani 1 1 d . . .
C3 C 0.7366(3) 0.1113(3) -0.04632(11) 0.0218(5) Uani 1 1 d . . .
C4 C 0.8828(3) 0.1619(3) -0.07484(12) 0.0303(6) Uani 1 1 d . . .
C5 C 0.8943(3) -0.3199(3) 0.20716(11) 0.0263(5) Uani 1 1 d . . .
C6 C 1.0000 -0.4044(4) 0.2500 0.0252(7) Uani 1 2 d S . .
C7 C 1.0000 -0.5711(4) 0.2500 0.0258(7) Uani 1 2 d S . .
C8 C 0.8964(3) -0.6556(3) 0.20643(11) 0.0274(5) Uani 1 1 d . . .
C9 C 0.7948(3) -0.5685(3) 0.16338(11) 0.0281(5) Uani 1 1 d . . .
H9 H 0.7283 -0.6228 0.1347 0.050 Uiso 1 1 calc . . .
C10 C 0.7942(3) -0.4074(3) 0.16381(11) 0.0265(5) Uani 1 1 d . A .
H10 H 0.7273 -0.3529 0.1353 0.050 Uiso 1 1 calc . . .
C11 C 0.7870(5) -0.0817(5) 0.1742(2) 0.0202(9) Uani 0.50 1 d P A 1
C12 C 0.7954(5) 0.1118(5) 0.1673(2) 0.0224(9) Uani 0.50 1 d P . 2
C21 C 0.5546(4) 0.3719(5) -0.22603(16) 0.0579(10) Uani 1 1 d . . .
H21 H 0.5926 0.2766 -0.2093 0.050 Uiso 1 1 calc . . .
C22 C 0.6103(4) 0.5162(5) -0.20159(13) 0.0482(8) Uani 1 1 d . . .
H22 H 0.6859 0.5143 -0.1685 0.050 Uiso 1 1 calc . . .
C23 C 0.5594(4) -0.6589(5) 0.27620(17) 0.0575(9) Uani 1 1 d . . .
C24 C 0.6213(11) -0.8083(13) 0.2947(4) 0.077(3) Uani 0.50 1 d P . .
H24A H 0.5655 -0.8901 0.2713 0.050 Uiso 0.50 1 calc P . .
H24B H 0.6094 -0.8242 0.3358 0.050 Uiso 0.50 1 calc P . .
H24C H 0.7313 -0.8125 0.2895 0.050 Uiso 0.50 1 calc P . .

loop_
_atom_site_aniso_label
_atom_site_aniso_U_11
_atom_site_aniso_U_22
_atom_site_aniso_U_33
_atom_site_aniso_U_23
_atom_site_aniso_U_13
_atom_site_aniso_U_12
Rh1 0.01618(11) 0.01411(11) 0.01893(11) 0.00057(6) -0.00124(7) -0.00070(6)
F1 0.0423(9) 0.0237(8) 0.0268(8) 0.0020(6) -0.0019(7) 0.0115(6)
F2 0.0260(7) 0.0296(8) 0.0351(8) -0.0011(6) 0.0103(6) 0.0026(6)
F3 0.0299(7) 0.0181(6) 0.0330(8) -0.0056(6) 0.0030(6) -0.0025(5)
F4 0.0372(10) 0.0967(17) 0.0575(13) -0.0099(12) 0.0122(9) -0.0381(11)
F5 0.0351(9) 0.0594(11) 0.0589(12) 0.0345(10) 0.0163(8) 0.0042(8)
F6 0.0465(11) 0.0429(10) 0.0890(16) 0.0061(10) 0.0401(11) 0.0135(8)
O1 0.0209(7) 0.0167(7) 0.0202(8) -0.0006(6) -0.0005(6) 0.0005(6)
O2 0.0230(8) 0.0165(7) 0.0233(8) 0.0000(6) -0.0014(6) 0.0015(6)
O3 0.0193(7) 0.0207(8) 0.0268(9) 0.0022(7) -0.0007(6) -0.0026(6)
O4 0.0207(8) 0.0218(8) 0.0224(8) 0.0019(6) 0.0021(6) -0.0007(6)
N1 0.0245(11) 0.0419(13) 0.0273(11) -0.0147(10) -0.0026(9) 0.0049(9)
N2 0.0220(18) 0.0206(18) 0.0157(17) 0.0011(14) 0.0008(14) -0.0013(14)
N3 0.0244(18) 0.0219(19) 0.0184(19) -0.0018(15) -0.0069(15) 0.0034(15)
C1 0.0182(10) 0.0151(10) 0.0232(11) 0.0013(8) 0.0034(8) -0.0016(7)
C2 0.0247(11) 0.0192(11) 0.0224(11) 0.0009(9) 0.0011(9) 0.0016(8)
C3 0.0205(11) 0.0154(10) 0.0297(13) 0.0022(9) 0.0044(9) 0.0012(8)
C4 0.0218(11) 0.0339(14) 0.0362(15) 0.0056(11) 0.0072(10) 0.0007(10)
C5 0.0260(11) 0.0256(12) 0.0248(12) 0.0046(9) -0.0070(9) -0.0015(9)
C6 0.0232(16) 0.0231(16) 0.0268(18) 0.000 -0.0075(13) 0.000
C7 0.0263(16) 0.0226(16) 0.0260(18) 0.000 -0.0072(13) 0.000
C8 0.0318(12) 0.0245(12) 0.0229(12) 0.0009(9) -0.0082(10) -0.0011(10)
C9 0.0322(13) 0.0274(12) 0.0220(12) 0.0017(10) -0.0081(10) -0.0058(10)
C10 0.0308(12) 0.0261(12) 0.0199(12) 0.0036(9) -0.0084(10) -0.0003(10)
C11 0.021(2) 0.018(2) 0.021(2) -0.0052(17) 0.0017(17) -0.0025(16)
C12 0.026(2) 0.018(2) 0.022(2) 0.0020(17) 0.0001(18) 0.0075(17)
C21 0.0467(19) 0.083(3) 0.047(2) 0.0071(19) 0.0175(15) 0.0080(18)
C22 0.0366(15) 0.081(3) 0.0264(15) -0.0042(15) 0.0014(12) -0.0015(15)
C23 0.0471(19) 0.074(3) 0.054(2) 0.003(2) 0.0142(16) -0.0009(17)
C24 0.082(6) 0.102(7) 0.053(5) 0.018(5) 0.032(4) -0.016(5)

loop_
_atom_type_symbol
_atom_type_description
_atom_type_scat_dispersion_real
_atom_type_scat_dispersion_imag
_atom_type_scat_source
C C 0.0033 0.0016 'International Tables Vol C Tables 4.2.6.8 and 6.1.1.4'
H H 0.0000 0.0000 'International Tables Vol C Tables 4.2.6.8 and 6.1.1.4'
N N 0.0061 0.0033 'International Tables Vol C Tables 4.2.6.8 and 6.1.1.4'
O O 0.0106 0.0060 'International Tables Vol C Tables 4.2.6.8 and 6.1.1.4'
F F 0.0171 0.0103 'International Tables Vol C Tables 4.2.6.8 and 6.1.1.4'
Rh Rh -1.1178 0.9187 'International Tables Vol C Tables 4.2.6.8 and 6.1.1.4'

loop_
_geom_angle_atom_site_label_1
_geom_angle_atom_site_label_2
_geom_angle_atom_site_label_3
_geom_angle
_geom_angle_site_symmetry_1
_geom_angle_site_symmetry_3
_geom_angle_publ_flag
O4 Rh1 O3 175.86(6) 3_655 . ?
O4 Rh1 O1 91.39(6) 3_655 . ?
O3 Rh1 O1 88.70(6) . . ?
O4 Rh1 O2 88.46(6) 3_655 3_655 ?
O3 Rh1 O2 91.15(7) . 3_655 ?
O1 Rh1 O2 175.81(6) . 3_655 ?
O4 Rh1 N1 92.01(8) 3_655 . ?
O3 Rh1 N1 92.12(8) . . ?
O1 Rh1 N1 90.45(7) . . ?
O2 Rh1 N1 93.74(7) 3_655 . ?
O4 Rh1 Rh1 88.41(5) 3_655 3_655 ?
O3 Rh1 Rh1 87.46(5) . 3_655 ?
O1 Rh1 Rh1 87.67(5) . 3_655 ?
O2 Rh1 Rh1 88.14(5) 3_655 3_655 ?
N1 Rh1 Rh1 178.08(5) . 3_655 ?
C1 O1 Rh1 117.47(14) . . ?
C1 O2 Rh1 116.42(14) . 3_655 ?
C3 O3 Rh1 117.66(14) . . ?
C3 O4 Rh1 116.48(15) . 3_655 ?
C12 N1 C11 82.2(3) . . ?
C12 N1 Rh1 137.6(3) . . ?
C11 N1 Rh1 137.4(2) . . ?
C5 N2 C11 118.8(4) . . ?
C8 N3 C12 119.1(4) . 1_545 ?
O1 C1 O2 130.2(2) . . ?
O1 C1 C2 115.41(19) . . ?
O2 C1 C2 114.41(19) . . ?
F1 C2 F2 108.18(19) . . ?
F1 C2 F3 107.82(18) . . ?
F2 C2 F3 107.77(19) . . ?
F1 C2 C1 112.22(19) . . ?
F2 C2 C1 109.43(18) . . ?
F3 C2 C1 111.27(18) . . ?
O3 C3 O4 129.8(2) . . ?
O3 C3 C4 115.7(2) . . ?
O4 C3 C4 114.5(2) . . ?
F4 C4 F5 107.5(2) . . ?
F4 C4 F6 107.8(2) . . ?
F5 C4 F6 107.9(2) . . ?
F4 C4 C3 112.0(2) . . ?
F5 C4 C3 112.3(2) . . ?
F6 C4 C3 109.2(2) . . ?
N2 C5 C10 123.0(3) . . ?
N2 C5 C6 117.5(3) . . ?
C10 C5 C6 119.1(2) . . ?
C7 C6 C5 119.78(16) . 2_755 ?
C7 C6 C5 119.78(16) . . ?
C5 C6 C5 120.4(3) 2_755 . ?
C6 C7 C8 119.78(16) . . ?
C6 C7 C8 119.78(16) . 2_755 ?
C8 C7 C8 120.4(3) . 2_755 ?
N3 C8 C9 121.3(3) . . ?
N3 C8 C7 119.4(3) . . ?
C9 C8 C7 119.3(2) . . ?
C10 C9 C8 120.7(2) . . ?
C10 C9 H9 119.6 . . ?
C8 C9 H9 119.6 . . ?
C9 C10 C5 121.3(2) . . ?
C9 C10 H10 119.4 . . ?
C5 C10 H10 119.4 . . ?
N1 C11 N2 169.6(4) . . ?
N1 C12 N3 167.5(5) . 1_565 ?
C21 C21 C22 119.4(2) 2_654 . ?
C21 C21 H21 120.3 2_654 . ?
C22 C21 H21 120.3 . . ?
C23 C22 C21 123.2(3) 4 . ?
C23 C22 H22 118.4 4 . ?
C21 C22 H22 118.4 . . ?
C22 C23 C24 126.2(5) 4_556 . ?
C22 C23 C23 117.4(2) 4_556 2_655 ?
C24 C23 C23 116.0(4) . 2_655 ?
C23 C24 H24A 109.5 . . ?
C23 C24 H24B 109.5 . . ?
H24A C24 H24B 109.5 . . ?
C23 C24 H24C 109.5 . . ?
H24A C24 H24C 109.5 . . ?
H24B C24 H24C 109.5 . . ?

loop_
_geom_bond_atom_site_label_1
_geom_bond_atom_site_label_2
_geom_bond_distance
_geom_bond_site_symmetry_2
_geom_bond_publ_flag
Rh1 O4 2.0330(16) 3_655 ?
Rh1 O3 2.0349(16) . ?
Rh1 O1 2.0362(15) . ?
Rh1 O2 2.0438(16) 3_655 ?
Rh1 N1 2.212(2) . ?
Rh1 Rh1 2.4221(8) 3_655 ?
F1 C2 1.327(3) . ?
F2 C2 1.332(3) . ?
F3 C2 1.338(3) . ?
F4 C4 1.318(3) . ?
F5 C4 1.319(3) . ?
F6 C4 1.321(3) . ?
O1 C1 1.249(3) . ?
O2 C1 1.257(3) . ?
O2 Rh1 2.0438(16) 3_655 ?
O3 C3 1.250(3) . ?
O4 C3 1.263(3) . ?
O4 Rh1 2.0330(16) 3_655 ?
N1 C12 1.211(5) . ?
N1 C11 1.283(5) . ?
N2 C5 1.329(5) . ?
N2 C11 1.336(6) . ?
N3 C8 1.299(5) . ?
N3 C12 1.344(6) 1_545 ?
C1 C2 1.546(3) . ?
C3 C4 1.534(3) . ?
C5 C10 1.428(3) . ?
C5 C6 1.433(3) . ?
C6 C7 1.405(5) . ?
C6 C5 1.433(3) 2_755 ?
C7 C8 1.433(3) . ?
C7 C8 1.434(3) 2_755 ?
C8 C9 1.429(3) . ?
C9 C10 1.358(4) . ?
C9 H9 0.9300 . ?
C10 H10 0.9300 . ?
C12 N3 1.344(6) 1_565 ?
C21 C21 1.344(8) 2_654 ?
C21 C22 1.396(5) . ?
C21 H21 0.9300 . ?
C22 C23 1.355(5) 4 ?
C22 H22 0.9300 . ?
C23 C22 1.355(5) 4_556 ?
C23 C24 1.410(11) . ?
C23 C23 1.467(8) 2_655 ?
C24 H24A 0.9601 . ?
C24 H24B 0.9600 . ?
C24 H24C 0.9601 . ?
